data_4037045
loop_
_publ_author_name
'Mukhopadhyay, Arindam'
'Maka, Vijay Kumar'
'Moorthy, Jarugu Narasimha'

_publ_section_title
;
 Fluoride-Triggered Ring-Opening of Photochromic Diarylpyrans into
 Merocyanine Dyes: Naked-Eye Sensing in Subppm Levels.
;
_journal_issue 17
_journal_name_full 'The Journal of organic chemistry'
_journal_page_first 7741
_journal_page_last 7750
_journal_paper_doi 10.1021/acs.joc.6b01361
_journal_volume 81
_journal_year 2016
_chemical_formula_moiety 'C27 H30 O2 Si'
_chemical_formula_sum 'C27 H30 O2 Si'
_chemical_formula_weight 414.60
_chemical_melting_point 344.1(10)
_space_group_crystal_system triclinic
_space_group_IT_number 2
_space_group_name_Hall '-P 1'
_space_group_name_H-M_alt 'P -1'
_atom_sites_solution_hydrogens geom
_audit_creation_method SHELXL-2014/7
_cell_angle_alpha 106.1800(10)
_cell_angle_beta 93.3640(10)
_cell_angle_gamma 98.3210(10)
_cell_formula_units_Z 2
_cell_length_a 6.2258(3)
_cell_length_b 12.6033(5)
_cell_length_c 15.3627(6)
_cell_measurement_reflns_used 150
_cell_measurement_temperature 100(2)
_cell_measurement_theta_max 20
_cell_measurement_theta_min 3
_cell_volume 1139.28(8)
_computing_cell_refinement 'Bruker SAINT'
_computing_data_collection 'Bruker APEX2'
_computing_data_reduction 'Bruker SAINT'
_computing_molecular_graphics 'Ortep for Windows (Farrugia, 2012)'
_computing_publication_material 'WinGX publication routines (Farrugia, 2012)'
_computing_structure_refinement 'SHELXL-2014/7 (Sheldrick, 2014)'
_diffrn_ambient_temperature 100(2)
_diffrn_measured_fraction_theta_full 0.998
_diffrn_measured_fraction_theta_max 0.995
_diffrn_measurement_device_type 'Bruker APEX-II CCD'
_diffrn_measurement_method '\f and \w scans'
_diffrn_radiation_monochromator graphite
_diffrn_radiation_type MoK\a
_diffrn_radiation_wavelength 0.71073
_diffrn_reflns_av_R_equivalents 0.0343
_diffrn_reflns_av_unetI/netI 0.0363
_diffrn_reflns_Laue_measured_fraction_full 0.998
_diffrn_reflns_Laue_measured_fraction_max 0.995
_diffrn_reflns_limit_h_max 8
_diffrn_reflns_limit_h_min -8
_diffrn_reflns_limit_k_max 16
_diffrn_reflns_limit_k_min -16
_diffrn_reflns_limit_l_max 20
_diffrn_reflns_limit_l_min -20
_diffrn_reflns_number 17489
_diffrn_reflns_point_group_measured_fraction_full 0.998
_diffrn_reflns_point_group_measured_fraction_max 0.995
_diffrn_reflns_theta_full 25.242
_diffrn_reflns_theta_max 28.329
_diffrn_reflns_theta_min 2.805
_diffrn_source 'sealed tube'
_exptl_absorpt_coefficient_mu 0.124
_exptl_absorpt_correction_type none
_exptl_crystal_colour colorless
_exptl_crystal_density_diffrn 1.209
_exptl_crystal_density_method 'not measured'
_exptl_crystal_description cuboidal
_exptl_crystal_F_000 444
_exptl_crystal_size_max 0.2
_exptl_crystal_size_mid 0.2
_exptl_crystal_size_min 0.2
_refine_diff_density_max 0.347
_refine_diff_density_min -0.312
_refine_diff_density_rms 0.057
_refine_ls_extinction_method none
_refine_ls_goodness_of_fit_ref 1.020
_refine_ls_hydrogen_treatment constr
_refine_ls_matrix_type full
_refine_ls_number_parameters 277
_refine_ls_number_reflns 5672
_refine_ls_number_restraints 0
_refine_ls_restrained_S_all 1.020
_refine_ls_R_factor_all 0.0552
_refine_ls_R_factor_gt 0.0428
_refine_ls_shift/su_max 0.002
_refine_ls_shift/su_mean 0.000
_refine_ls_structure_factor_coef Fsqd
_refine_ls_weighting_details 'w=1/[\s^2^(Fo^2^)+(0.0500P)^2^+0.6104P] where P=(Fo^2^+2Fc^2^)/3'
_refine_ls_weighting_scheme calc
_refine_ls_wR_factor_gt 0.1027
_refine_ls_wR_factor_ref 0.1100
_reflns_Friedel_coverage 0.000
_reflns_number_gt 4741
_reflns_number_total 5672
_reflns_threshold_expression 'I > 2\s(I)'
_cod_data_source_file jo6b01361_si_002.cif
_cod_data_source_block BP-P1
_cod_depositor_comments
;
The following automatic conversions were performed:

data item '_chemical_melting_point' value '70-72 deg C' was changed
to '344.1(10)' -- it was converted from degrees Celsius(C) to
Kelvins(K), the average value was taken and precision was estimated.

Automatic conversion script
Id: cif_fix_values 6909 2019-04-08 15:41:33Z antanas 
;
_cod_database_code 4037045
_shelx_shelxl_version_number 2014/7
_shelx_space_group_comment
;
The symmetry employed for this shelxl refinement is uniquely defined
by the following loop, which should always be used as a source of
symmetry information in preference to the above space-group names.
They are only intended as comments.
;

loop_
_space_group_symop_operation_xyz
'x, y, z'
'-x, -y, -z'

loop_
_atom_site_label
_atom_site_type_symbol
_atom_site_fract_x
_atom_site_fract_y
_atom_site_fract_z
_atom_site_U_iso_or_equiv
_atom_site_adp_type
_atom_site_occupancy
_atom_site_site_symmetry_order
_atom_site_calc_flag
_atom_site_refinement_flags_posn
_atom_site_refinement_flags_adp
C4 C 0.5863(2) 1.26256(11) 0.52265(10) 0.0181(3) Uani 1 1 d . .
C5 C 0.6368(2) 1.19591(12) 0.31553(10) 0.0190(3) Uani 1 1 d . .
H5A H 0.7349 1.1461 0.3228 0.029 Uiso 1 1 calc R U
H5B H 0.7188 1.2688 0.3220 0.029 Uiso 1 1 calc R U
H5C H 0.5568 1.1675 0.2562 0.029 Uiso 1 1 calc R U
C6 C 0.2405(2) 1.29255(12) 0.38111(11) 0.0225(3) Uani 1 1 d . .
H6A H 0.1609 1.2564 0.3223 0.034 Uiso 1 1 calc R U
H6B H 0.3149 1.3652 0.3821 0.034 Uiso 1 1 calc R U
H6C H 0.1409 1.3006 0.4270 0.034 Uiso 1 1 calc R U
O1 O 0.31306(16) 1.08044(8) 0.40194(7) 0.0187(2) Uani 1 1 d . .
Si1 Si 0.44310(6) 1.20635(3) 0.40404(3) 0.01408(10) Uani 1 1 d . .
C1 C 0.4212(3) 1.25873(16) 0.59245(11) 0.0343(4) Uani 1 1 d . .
H1A H 0.4958 1.2866 0.6529 0.051 Uiso 1 1 calc R U
H1B H 0.3503 1.1828 0.5824 0.051 Uiso 1 1 calc R U
H1C H 0.3141 1.3044 0.5858 0.051 Uiso 1 1 calc R U
O2 O -0.26369(15) 0.73521(8) 0.06446(6) 0.0149(2) Uani 1 1 d . .
C2 C 0.7580(3) 1.19080(13) 0.53561(11) 0.0256(3) Uani 1 1 d . .
H2A H 0.8282 1.2188 0.5968 0.038 Uiso 1 1 calc R U
H2B H 0.8649 1.1943 0.4935 0.038 Uiso 1 1 calc R U
H2C H 0.6884 1.1145 0.5246 0.038 Uiso 1 1 calc R U
C3 C 0.6987(3) 1.38415(12) 0.53887(12) 0.0283(4) Uani 1 1 d . .
H3A H 0.5911 1.4296 0.5324 0.042 Uiso 1 1 calc R U
H3B H 0.8017 1.3869 0.4951 0.042 Uiso 1 1 calc R U
H3C H 0.7736 1.4120 0.5993 0.042 Uiso 1 1 calc R U
C7 C 0.2187(2) 0.99174(11) 0.32952(9) 0.0149(3) Uani 1 1 d . .
C8 C -0.0042(2) 0.95233(11) 0.32423(9) 0.0158(3) Uani 1 1 d . .
H8 H -0.0884 0.9893 0.3671 0.019 Uiso 1 1 calc R U
C9 C -0.0997(2) 0.85806(11) 0.25500(9) 0.0148(3) Uani 1 1 d . .
H9 H -0.2482 0.8316 0.2521 0.018 Uiso 1 1 calc R U
C10 C 0.0228(2) 0.80186(10) 0.18933(9) 0.0132(3) Uani 1 1 d . .
C11 C 0.2448(2) 0.84174(11) 0.19549(9) 0.0152(3) Uani 1 1 d . .
H11 H 0.3290 0.8050 0.1525 0.018 Uiso 1 1 calc R U
C13 C -0.0944(2) 0.69923(11) 0.11375(9) 0.0130(2) Uani 1 1 d . .
C12 C 0.3426(2) 0.93609(11) 0.26529(10) 0.0166(3) Uani 1 1 d . .
H12 H 0.4915 0.9619 0.2688 0.020 Uiso 1 1 calc R U
C18 C -0.3232(2) 0.86441(12) -0.01658(10) 0.0206(3) Uani 1 1 d . .
H18 H -0.4480 0.8767 0.0125 0.025 Uiso 1 1 calc R U
C19 C -0.2617(3) 0.91932(13) -0.08044(11) 0.0255(3) Uani 1 1 d . .
H19 H -0.3454 0.9694 -0.0935 0.031 Uiso 1 1 calc R U
C20 C -0.1949(2) 0.79083(11) 0.00304(9) 0.0152(3) Uani 1 1 d . .
C21 C 0.0452(3) 0.82396(13) -0.10669(10) 0.0232(3) Uani 1 1 d . .
H21 H 0.1667 0.8099 -0.1377 0.028 Uiso 1 1 calc R U
C22 C -0.0777(3) 0.90038(13) -0.12472(11) 0.0266(3) Uani 1 1 d . .
H22 H -0.0364 0.9387 -0.1664 0.032 Uiso 1 1 calc R U
C23 C -0.2139(2) 0.61128(11) 0.15314(9) 0.0138(3) Uani 1 1 d . .
C24 C -0.4292(2) 0.56149(12) 0.12206(10) 0.0181(3) Uani 1 1 d . .
H24 H -0.5049 0.5840 0.0782 0.022 Uiso 1 1 calc R U
C25 C -0.5323(2) 0.47815(12) 0.15616(11) 0.0223(3) Uani 1 1 d . .
H25 H -0.6768 0.4459 0.1354 0.027 Uiso 1 1 calc R U
C26 C -0.4204(3) 0.44318(12) 0.22077(10) 0.0222(3) Uani 1 1 d . .
H26 H -0.4889 0.3872 0.2433 0.027 Uiso 1 1 calc R U
C27 C -0.2051(3) 0.49231(12) 0.25171(10) 0.0230(3) Uani 1 1 d . .
H27 H -0.1290 0.4691 0.2951 0.028 Uiso 1 1 calc R U
C28 C -0.1027(2) 0.57592(12) 0.21829(10) 0.0185(3) Uani 1 1 d . .
H28 H 0.0414 0.6086 0.2396 0.022 Uiso 1 1 calc R U
C16 C -0.0119(2) 0.76790(11) -0.04248(9) 0.0172(3) Uani 1 1 d . .
C15 C 0.1014(2) 0.68214(11) -0.02336(9) 0.0170(3) Uani 1 1 d . .
H15 H 0.2025 0.6525 -0.0613 0.020 Uiso 1 1 calc R U
C14 C 0.0592(2) 0.64650(11) 0.04864(9) 0.0149(3) Uani 1 1 d . .
H14 H 0.1248 0.5887 0.0590 0.018 Uiso 1 1 calc R U

loop_
_atom_site_aniso_label
_atom_site_aniso_U_11
_atom_site_aniso_U_22
_atom_site_aniso_U_33
_atom_site_aniso_U_23
_atom_site_aniso_U_13
_atom_site_aniso_U_12
C4 0.0205(7) 0.0149(6) 0.0161(7) 0.0022(5) 0.0001(5) -0.0006(5)
C5 0.0193(7) 0.0189(7) 0.0189(7) 0.0064(6) 0.0034(5) 0.0015(5)
C6 0.0203(7) 0.0211(7) 0.0261(8) 0.0062(6) 0.0018(6) 0.0044(6)
O1 0.0249(5) 0.0131(4) 0.0139(5) 0.0006(4) 0.0010(4) -0.0037(4)
Si1 0.01510(18) 0.01149(17) 0.01420(19) 0.00238(14) 0.00107(14) 0.00041(13)
C1 0.0338(9) 0.0442(10) 0.0161(8) -0.0021(7) 0.0050(7) -0.0016(8)
O2 0.0134(4) 0.0174(5) 0.0157(5) 0.0073(4) 0.0009(4) 0.0033(4)
C2 0.0318(8) 0.0227(7) 0.0224(8) 0.0088(6) -0.0054(6) 0.0042(6)
C3 0.0326(9) 0.0173(7) 0.0286(9) 0.0024(6) -0.0105(7) -0.0026(6)
C7 0.0209(7) 0.0101(6) 0.0128(6) 0.0039(5) -0.0013(5) 0.0001(5)
C8 0.0189(7) 0.0135(6) 0.0153(6) 0.0035(5) 0.0049(5) 0.0041(5)
C9 0.0130(6) 0.0139(6) 0.0177(7) 0.0051(5) 0.0019(5) 0.0019(5)
C10 0.0149(6) 0.0114(6) 0.0132(6) 0.0041(5) 0.0003(5) 0.0021(5)
C11 0.0153(6) 0.0139(6) 0.0159(6) 0.0026(5) 0.0028(5) 0.0035(5)
C13 0.0121(6) 0.0130(6) 0.0137(6) 0.0035(5) 0.0004(5) 0.0022(5)
C12 0.0142(6) 0.0148(6) 0.0201(7) 0.0050(5) 0.0015(5) 0.0003(5)
C18 0.0236(7) 0.0196(7) 0.0186(7) 0.0048(6) -0.0011(6) 0.0056(6)
C19 0.0359(9) 0.0206(7) 0.0209(7) 0.0085(6) -0.0046(6) 0.0064(6)
C20 0.0184(6) 0.0134(6) 0.0118(6) 0.0025(5) -0.0019(5) -0.0004(5)
C21 0.0271(8) 0.0245(7) 0.0160(7) 0.0050(6) 0.0036(6) -0.0012(6)
C22 0.0385(9) 0.0237(7) 0.0177(7) 0.0104(6) -0.0001(6) -0.0018(6)
C23 0.0162(6) 0.0114(6) 0.0126(6) 0.0011(5) 0.0032(5) 0.0020(5)
C24 0.0155(6) 0.0177(6) 0.0205(7) 0.0051(5) 0.0009(5) 0.0027(5)
C25 0.0181(7) 0.0186(7) 0.0286(8) 0.0056(6) 0.0050(6) -0.0008(5)
C26 0.0277(8) 0.0169(7) 0.0226(7) 0.0070(6) 0.0091(6) 0.0004(6)
C27 0.0320(8) 0.0193(7) 0.0176(7) 0.0074(6) -0.0010(6) 0.0018(6)
C28 0.0193(7) 0.0172(6) 0.0168(7) 0.0041(5) -0.0024(5) -0.0006(5)
C16 0.0201(7) 0.0156(6) 0.0133(6) 0.0019(5) 0.0001(5) -0.0004(5)
C15 0.0157(6) 0.0154(6) 0.0159(7) -0.0012(5) 0.0030(5) 0.0010(5)
C14 0.0126(6) 0.0114(6) 0.0179(7) 0.0005(5) 0.0001(5) 0.0016(5)

loop_
_atom_type_symbol
_atom_type_description
_atom_type_scat_dispersion_real
_atom_type_scat_dispersion_imag
_atom_type_scat_source
C C 0.0033 0.0016 'International Tables Vol C Tables 4.2.6.8 and 6.1.1.4'
H H 0.0000 0.0000 'International Tables Vol C Tables 4.2.6.8 and 6.1.1.4'
O O 0.0106 0.0060 'International Tables Vol C Tables 4.2.6.8 and 6.1.1.4'
Si Si 0.0817 0.0704 'International Tables Vol C Tables 4.2.6.8 and 6.1.1.4'

loop_
_geom_angle_atom_site_label_1
_geom_angle_atom_site_label_2
_geom_angle_atom_site_label_3
_geom_angle
C1 C4 C2 108.61(13)
C1 C4 C3 109.26(13)
C2 C4 C3 109.32(12)
C1 C4 Si1 109.93(10)
C2 C4 Si1 109.83(10)
C3 C4 Si1 109.86(10)
Si1 C5 H5A 109.5
Si1 C5 H5B 109.5
H5A C5 H5B 109.5
Si1 C5 H5C 109.5
H5A C5 H5C 109.5
H5B C5 H5C 109.5
Si1 C6 H6A 109.5
Si1 C6 H6B 109.5
H6A C6 H6B 109.5
Si1 C6 H6C 109.5
H6A C6 H6C 109.5
H6B C6 H6C 109.5
C7 O1 Si1 129.98(9)
O1 Si1 C6 109.23(6)
O1 Si1 C5 111.34(6)
C6 Si1 C5 108.13(7)
O1 Si1 C4 103.26(6)
C6 Si1 C4 112.53(7)
C5 Si1 C4 112.30(7)
C4 C1 H1A 109.5
C4 C1 H1B 109.5
H1A C1 H1B 109.5
C4 C1 H1C 109.5
H1A C1 H1C 109.5
H1B C1 H1C 109.5
C20 O2 C13 116.26(10)
C4 C2 H2A 109.5
C4 C2 H2B 109.5
H2A C2 H2B 109.5
C4 C2 H2C 109.5
H2A C2 H2C 109.5
H2B C2 H2C 109.5
C4 C3 H3A 109.5
C4 C3 H3B 109.5
H3A C3 H3B 109.5
C4 C3 H3C 109.5
H3A C3 H3C 109.5
H3B C3 H3C 109.5
O1 C7 C12 121.31(12)
O1 C7 C8 118.88(12)
C12 C7 C8 119.66(12)
C9 C8 C7 119.74(12)
C9 C8 H8 120.1
C7 C8 H8 120.1
C8 C9 C10 121.17(12)
C8 C9 H9 119.4
C10 C9 H9 119.4
C11 C10 C9 118.55(12)
C11 C10 C13 123.12(12)
C9 C10 C13 118.34(11)
C10 C11 C12 120.67(12)
C10 C11 H11 119.7
C12 C11 H11 119.7
O2 C13 C14 109.89(10)
O2 C13 C23 105.69(10)
C14 C13 C23 109.55(10)
O2 C13 C10 107.79(10)
C14 C13 C10 112.32(11)
C23 C13 C10 111.36(11)
C7 C12 C11 120.21(12)
C7 C12 H12 119.9
C11 C12 H12 119.9
C20 C18 C19 118.88(14)
C20 C18 H18 120.6
C19 C18 H18 120.6
C22 C19 C18 120.85(14)
C22 C19 H19 119.6
C18 C19 H19 119.6
O2 C20 C18 117.49(12)
O2 C20 C16 120.98(12)
C18 C20 C16 121.37(13)
C22 C21 C16 120.73(14)
C22 C21 H21 119.6
C16 C21 H21 119.6
C19 C22 C21 119.72(14)
C19 C22 H22 120.1
C21 C22 H22 120.1
C24 C23 C28 118.93(12)
C24 C23 C13 121.38(12)
C28 C23 C13 119.61(12)
C23 C24 C25 120.48(13)
C23 C24 H24 119.8
C25 C24 H24 119.8
C26 C25 C24 120.25(14)
C26 C25 H25 119.9
C24 C25 H25 119.9
C25 C26 C27 119.47(13)
C25 C26 H26 120.3
C27 C26 H26 120.3
C28 C27 C26 120.33(14)
C28 C27 H27 119.8
C26 C27 H27 119.8
C27 C28 C23 120.52(13)
C27 C28 H28 119.7
C23 C28 H28 119.7
C20 C16 C21 118.38(13)
C20 C16 C15 117.54(12)
C21 C16 C15 124.00(13)
C14 C15 C16 119.62(13)
C14 C15 H15 120.2
C16 C15 H15 120.2
C15 C14 C13 120.47(12)
C15 C14 H14 119.8
C13 C14 H14 119.8

loop_
_geom_bond_atom_site_label_1
_geom_bond_atom_site_label_2
_geom_bond_distance
C4 C1 1.534(2)
C4 C2 1.535(2)
C4 C3 1.535(2)
C4 Si1 1.8772(14)
C5 Si1 1.8600(14)
C5 H5A 0.9600
C5 H5B 0.9600
C5 H5C 0.9600
C6 Si1 1.8583(15)
C6 H6A 0.9600
C6 H6B 0.9600
C6 H6C 0.9600
O1 C7 1.3684(16)
O1 Si1 1.6647(10)
C1 H1A 0.9600
C1 H1B 0.9600
C1 H1C 0.9600
O2 C20 1.3763(16)
O2 C13 1.4578(15)
C2 H2A 0.9600
C2 H2B 0.9600
C2 H2C 0.9600
C3 H3A 0.9600
C3 H3B 0.9600
C3 H3C 0.9600
C7 C12 1.3858(19)
C7 C8 1.3943(19)
C8 C9 1.3833(19)
C8 H8 0.9300
C9 C10 1.3963(18)
C9 H9 0.9300
C10 C11 1.3888(18)
C10 C13 1.5312(18)
C11 C12 1.3920(19)
C11 H11 0.9300
C13 C14 1.5110(18)
C13 C23 1.5285(18)
C12 H12 0.9300
C18 C20 1.3891(19)
C18 C19 1.391(2)
C18 H18 0.9300
C19 C22 1.383(2)
C19 H19 0.9300
C20 C16 1.396(2)
C21 C22 1.388(2)
C21 C16 1.398(2)
C21 H21 0.9300
C22 H22 0.9300
C23 C24 1.3901(19)
C23 C28 1.3917(19)
C24 C25 1.3930(19)
C24 H24 0.9300
C25 C26 1.384(2)
C25 H25 0.9300
C26 C27 1.388(2)
C26 H26 0.9300
C27 C28 1.388(2)
C27 H27 0.9300
C28 H28 0.9300
C16 C15 1.4578(19)
C15 C14 1.3308(19)
C15 H15 0.9300
C14 H14 0.9300

loop_
_geom_torsion_atom_site_label_1
_geom_torsion_atom_site_label_2
_geom_torsion_atom_site_label_3
_geom_torsion_atom_site_label_4
_geom_torsion
C7 O1 Si1 C6 74.95(13)
C7 O1 Si1 C5 -44.40(14)
C7 O1 Si1 C4 -165.11(12)
C1 C4 Si1 O1 -54.56(12)
C2 C4 Si1 O1 64.89(11)
C3 C4 Si1 O1 -174.83(10)
C1 C4 Si1 C6 63.09(13)
C2 C4 Si1 C6 -177.46(10)
C3 C4 Si1 C6 -57.18(12)
C1 C4 Si1 C5 -174.61(11)
C2 C4 Si1 C5 -55.16(12)
C3 C4 Si1 C5 65.11(12)
Si1 O1 C7 C12 64.82(17)
Si1 O1 C7 C8 -119.65(13)
O1 C7 C8 C9 -175.59(12)
C12 C7 C8 C9 0.0(2)
C7 C8 C9 C10 -0.7(2)
C8 C9 C10 C11 0.85(19)
C8 C9 C10 C13 -179.00(12)
C9 C10 C11 C12 -0.41(19)
C13 C10 C11 C12 179.44(12)
C20 O2 C13 C14 -44.85(14)
C20 O2 C13 C23 -162.97(10)
C20 O2 C13 C10 77.85(13)
C11 C10 C13 O2 -120.32(13)
C9 C10 C13 O2 59.53(14)
C11 C10 C13 C14 0.89(18)
C9 C10 C13 C14 -179.27(11)
C11 C10 C13 C23 124.19(13)
C9 C10 C13 C23 -55.97(15)
O1 C7 C12 C11 175.92(12)
C8 C7 C12 C11 0.4(2)
C10 C11 C12 C7 -0.2(2)
C20 C18 C19 C22 0.8(2)
C13 O2 C20 C18 -154.13(12)
C13 O2 C20 C16 30.34(17)
C19 C18 C20 O2 -178.06(12)
C19 C18 C20 C16 -2.6(2)
C18 C19 C22 C21 1.3(2)
C16 C21 C22 C19 -1.6(2)
O2 C13 C23 C24 15.41(16)
C14 C13 C23 C24 -102.94(14)
C10 C13 C23 C24 132.19(13)
O2 C13 C23 C28 -167.80(11)
C14 C13 C23 C28 73.85(15)
C10 C13 C23 C28 -51.01(16)
C28 C23 C24 C25 0.5(2)
C13 C23 C24 C25 177.31(13)
C23 C24 C25 C26 -0.7(2)
C24 C25 C26 C27 0.4(2)
C25 C26 C27 C28 0.1(2)
C26 C27 C28 C23 -0.3(2)
C24 C23 C28 C27 0.0(2)
C13 C23 C28 C27 -176.89(13)
O2 C20 C16 C21 177.57(12)
C18 C20 C16 C21 2.2(2)
O2 C20 C16 C15 0.76(19)
C18 C20 C16 C15 -174.60(13)
C22 C21 C16 C20 -0.1(2)
C22 C21 C16 C15 176.50(14)
C20 C16 C15 C14 -14.27(19)
C21 C16 C15 C14 169.11(13)
C16 C15 C14 C13 -3.78(19)
O2 C13 C14 C15 32.35(16)
C23 C13 C14 C15 148.05(12)
C10 C13 C14 C15 -87.64(15)
